data_4060951
loop_
_publ_author_name
'Esteruelas, Miguel A.'
'L\'opez, Ana M.'
'Mateo, A. Concepci\'on'
'O\~nate, Enrique'

_publ_section_title
;
 New Half-Sandwich Alkyl, Aryl, Aryloxide, and Propargyloxide Titanium(IV)
 Complexes Containing a Cyclopentadienyl Ligand with a Pendant Ether
 Substituent: Behavior and Influence in the Hydroamination of
 Alkynes of the Ether Group
;
_journal_coden_ASTM ORGND7
_journal_issue 6
_journal_name_full Organometallics
_journal_page_first 1448
_journal_page_last 1460
_journal_paper_doi 10.1021/om051031b
_journal_volume 25
_journal_year 2006
_chemical_formula_sum 'C23 H34 Cl2 O2 Ti'
_chemical_formula_weight 461.30
_space_group_IT_number 14
_symmetry_cell_setting monoclinic
_symmetry_space_group_name_Hall '-P 2ybc'
_symmetry_space_group_name_H-M 'P 1 21/c 1'
_cell_angle_alpha 90.00
_cell_angle_beta 100.225(3)
_cell_angle_gamma 90.00
_cell_formula_units_Z 4
_cell_length_a 20.191(4)
_cell_length_b 10.3853(17)
_cell_length_c 11.541(2)
_cell_measurement_temperature 173(2)
_cell_volume 2381.6(8)
_diffrn_ambient_temperature 100(2)
_exptl_crystal_density_diffrn 1.287
_cod_duplicate_entry 4074943
_cod_original_sg_symbol_H-M 'P 21/c'
_cod_database_code 4060951

loop_
_symmetry_equiv_pos_as_xyz
'x, y, z'
'-x, y+1/2, -z+1/2'
'-x, -y, -z'
'x, -y-1/2, z-1/2'

loop_
_atom_site_label
_atom_site_type_symbol
_atom_site_fract_x
_atom_site_fract_y
_atom_site_fract_z
_atom_site_U_iso_or_equiv
_atom_site_adp_type
_atom_site_occupancy
_atom_site_symmetry_multiplicity
_atom_site_calc_flag
_atom_site_refinement_flags
_atom_site_disorder_assembly
_atom_site_disorder_group
Ti Ti 0.33073(2) 0.48630(4) 0.05364(3) 0.02780(12) Uani 1 1 d . . .
Cl1 Cl 0.35874(3) 0.62395(6) -0.08081(5) 0.03956(17) Uani 1 1 d . . .
Cl2 Cl 0.36921(3) 0.30310(6) -0.01712(6) 0.04220(18) Uani 1 1 d . . .
O1 O 0.24076(7) 0.47355(14) 0.01824(12) 0.0281(4) Uani 1 1 d . . .
O2 O 0.54546(9) 0.43145(17) 0.35838(16) 0.0505(5) Uani 1 1 d . . .
C1 C 0.42657(12) 0.5231(2) 0.19865(19) 0.0331(6) Uani 1 1 d . . .
C2 C 0.38562(13) 0.6323(2) 0.1939(2) 0.0380(6) Uani 1 1 d . . .
H2 H 0.3972 0.7163 0.1717 0.046 Uiso 1 1 calc R . .
C3 C 0.32494(13) 0.5973(3) 0.2271(2) 0.0408(7) Uani 1 1 d . . .
H3 H 0.2880 0.6529 0.2306 0.049 Uiso 1 1 calc R . .
C4 C 0.32808(13) 0.4676(3) 0.2539(2) 0.0388(6) Uani 1 1 d . . .
H4 H 0.2938 0.4186 0.2800 0.047 Uiso 1 1 calc R . .
C5 C 0.39030(12) 0.4208(2) 0.23626(19) 0.0340(6) Uani 1 1 d . . .
H5 H 0.4055 0.3344 0.2477 0.041 Uiso 1 1 calc R . .
C6 C 0.49642(12) 0.5176(3) 0.1734(2) 0.0506(8) Uani 1 1 d . . .
H6A H 0.5020 0.5851 0.1154 0.061 Uiso 1 1 calc R . .
H6B H 0.5038 0.4330 0.1384 0.061 Uiso 1 1 calc R . .
C7 C 0.54831(13) 0.5371(3) 0.2842(2) 0.0485(7) Uani 1 1 d . . .
H7A H 0.5938 0.5441 0.2640 0.058 Uiso 1 1 calc R . .
H7B H 0.5387 0.6175 0.3242 0.058 Uiso 1 1 calc R . .
C8 C 0.58472(16) 0.4519(3) 0.4716(2) 0.0699(10) Uani 1 1 d . . .
H8A H 0.6321 0.4625 0.4644 0.105 Uiso 1 1 calc R . .
H8B H 0.5802 0.3776 0.5220 0.105 Uiso 1 1 calc R . .
H8C H 0.5690 0.5296 0.5065 0.105 Uiso 1 1 calc R . .
C9 C 0.17796(11) 0.4822(2) 0.04879(19) 0.0286(5) Uani 1 1 d . . .
C10 C 0.14910(12) 0.3718(2) 0.09054(19) 0.0306(6) Uani 1 1 d . . .
C11 C 0.17262(13) 0.2329(2) 0.0723(2) 0.0371(6) Uani 1 1 d . . .
C12 C 0.17967(14) 0.2156(2) -0.0569(2) 0.0493(7) Uani 1 1 d . . .
H12A H 0.2145 0.2739 -0.0754 0.074 Uiso 1 1 calc R . .
H12B H 0.1367 0.2354 -0.1079 0.074 Uiso 1 1 calc R . .
H12C H 0.1923 0.1263 -0.0701 0.074 Uiso 1 1 calc R . .
C13 C 0.23884(13) 0.1964(2) 0.1514(2) 0.0455(7) Uani 1 1 d . . .
H13A H 0.2498 0.1066 0.1366 0.068 Uiso 1 1 calc R . .
H13B H 0.2344 0.2064 0.2341 0.068 Uiso 1 1 calc R . .
H13C H 0.2749 0.2527 0.1343 0.068 Uiso 1 1 calc R . .
C14 C 0.12067(14) 0.1338(3) 0.0977(3) 0.0600(9) Uani 1 1 d . . .
H14A H 0.1360 0.0470 0.0823 0.090 Uiso 1 1 calc R . .
H14B H 0.0773 0.1507 0.0467 0.090 Uiso 1 1 calc R . .
H14C H 0.1155 0.1405 0.1803 0.090 Uiso 1 1 calc R . .
C15 C 0.09133(12) 0.3918(2) 0.1386(2) 0.0350(6) Uani 1 1 d . . .
H15 H 0.0719 0.3201 0.1711 0.042 Uiso 1 1 calc R . .
C16 C 0.06106(12) 0.5099(3) 0.1413(2) 0.0351(6) Uani 1 1 d . . .
C17 C -0.00140(12) 0.5265(3) 0.1950(2) 0.0494(8) Uani 1 1 d . . .
H17A H -0.0414 0.5094 0.1353 0.074 Uiso 1 1 calc R . .
H17B H -0.0033 0.6149 0.2241 0.074 Uiso 1 1 calc R . .
H17C H -0.0001 0.4660 0.2606 0.074 Uiso 1 1 calc R . .
C18 C 0.08681(12) 0.6111(2) 0.0861(2) 0.0357(6) Uani 1 1 d . . .
H18 H 0.0642 0.6917 0.0827 0.043 Uiso 1 1 calc R . .
C19 C 0.14408(11) 0.6017(2) 0.03519(19) 0.0287(5) Uani 1 1 d . . .
C20 C 0.16227(12) 0.7131(2) -0.0411(2) 0.0332(6) Uani 1 1 d . . .
C21 C 0.17638(12) 0.6621(2) -0.1590(2) 0.0385(6) Uani 1 1 d . . .
H21A H 0.2160 0.6060 -0.1449 0.058 Uiso 1 1 calc R . .
H21B H 0.1848 0.7347 -0.2087 0.058 Uiso 1 1 calc R . .
H21C H 0.1374 0.6132 -0.1986 0.058 Uiso 1 1 calc R . .
C22 C 0.10323(13) 0.8080(2) -0.0710(2) 0.0483(7) Uani 1 1 d . . .
H22A H 0.0628 0.7613 -0.1081 0.072 Uiso 1 1 calc R . .
H22B H 0.1144 0.8738 -0.1254 0.072 Uiso 1 1 calc R . .
H22C H 0.0949 0.8494 0.0013 0.072 Uiso 1 1 calc R . .
C23 C 0.22282(12) 0.7924(2) 0.0211(2) 0.0386(6) Uani 1 1 d . . .
H23A H 0.2131 0.8261 0.0956 0.058 Uiso 1 1 calc R . .
H23B H 0.2311 0.8643 -0.0295 0.058 Uiso 1 1 calc R . .
H23C H 0.2628 0.7373 0.0369 0.058 Uiso 1 1 calc R . .

loop_
_atom_site_aniso_label
_atom_site_aniso_U_11
_atom_site_aniso_U_22
_atom_site_aniso_U_33
_atom_site_aniso_U_23
_atom_site_aniso_U_13
_atom_site_aniso_U_12
Ti 0.0264(2) 0.0333(3) 0.0245(2) -0.00067(19) 0.00680(18) 0.0023(2)
Cl1 0.0396(4) 0.0462(4) 0.0354(4) 0.0067(3) 0.0135(3) -0.0007(3)
Cl2 0.0462(4) 0.0424(4) 0.0398(4) -0.0066(3) 0.0125(3) 0.0094(3)
O1 0.0256(9) 0.0318(9) 0.0275(9) 0.0000(7) 0.0060(7) 0.0004(7)
O2 0.0538(13) 0.0501(12) 0.0414(12) -0.0087(10) -0.0081(10) 0.0090(10)
C1 0.0294(14) 0.0458(16) 0.0229(12) -0.0027(11) 0.0015(10) 0.0001(12)
C2 0.0514(18) 0.0334(15) 0.0275(14) -0.0021(11) 0.0019(12) -0.0017(13)
C3 0.0381(16) 0.0533(18) 0.0298(14) -0.0108(13) 0.0031(12) 0.0133(14)
C4 0.0346(15) 0.0585(19) 0.0248(13) -0.0011(12) 0.0090(11) -0.0058(13)
C5 0.0433(16) 0.0337(14) 0.0240(13) 0.0010(11) 0.0032(11) 0.0033(12)
C6 0.0320(16) 0.082(2) 0.0374(16) -0.0038(15) 0.0062(12) -0.0067(15)
C7 0.0309(16) 0.074(2) 0.0397(16) -0.0100(15) 0.0034(13) -0.0040(15)
C8 0.080(2) 0.072(2) 0.047(2) -0.0053(17) -0.0183(17) 0.0230(19)
C9 0.0258(13) 0.0376(15) 0.0225(12) -0.0055(11) 0.0049(10) -0.0011(11)
C10 0.0301(14) 0.0383(15) 0.0228(12) -0.0021(11) 0.0033(10) -0.0046(12)
C11 0.0453(17) 0.0340(15) 0.0346(15) -0.0001(12) 0.0145(13) -0.0066(12)
C12 0.068(2) 0.0400(16) 0.0407(16) -0.0092(13) 0.0128(15) -0.0068(15)
C13 0.058(2) 0.0379(16) 0.0425(16) 0.0047(13) 0.0158(14) 0.0036(14)
C14 0.070(2) 0.0359(17) 0.080(2) -0.0034(15) 0.0284(18) -0.0129(15)
C15 0.0350(15) 0.0419(16) 0.0283(14) -0.0032(11) 0.0060(11) -0.0117(12)
C16 0.0273(14) 0.0512(17) 0.0272(13) -0.0116(12) 0.0061(11) -0.0086(13)
C17 0.0343(16) 0.071(2) 0.0460(17) -0.0169(15) 0.0169(13) -0.0063(14)
C18 0.0297(15) 0.0418(16) 0.0344(15) -0.0099(12) 0.0021(11) 0.0036(12)
C19 0.0244(13) 0.0368(14) 0.0238(12) -0.0048(10) 0.0014(10) -0.0013(11)
C20 0.0297(14) 0.0340(14) 0.0349(14) 0.0008(11) 0.0032(11) 0.0030(12)
C21 0.0407(16) 0.0429(16) 0.0307(14) 0.0061(12) 0.0034(12) -0.0018(13)
C22 0.0401(17) 0.0436(17) 0.0576(18) 0.0049(14) -0.0011(14) 0.0069(14)
C23 0.0415(16) 0.0337(14) 0.0401(15) 0.0014(12) 0.0056(12) -0.0013(12)

loop_
_geom_bond_atom_site_label_1
_geom_bond_atom_site_label_2
_geom_bond_distance
_geom_bond_site_symmetry_2
_geom_bond_publ_flag
Ti O1 1.7946(15) . ?
Ti Cl1 2.2546(8) . ?
Ti Cl2 2.2618(8) . ?
Ti C4 2.330(2) . ?
Ti C3 2.331(2) . ?
Ti C5 2.335(2) . ?
Ti C2 2.347(2) . ?
Ti C1 2.354(2) . ?
O1 C9 1.378(2) . ?
O2 C7 1.399(3) . ?
O2 C8 1.419(3) . ?
C1 C2 1.398(3) . ?
C1 C5 1.402(3) . ?
C1 C6 1.491(3) . ?
C2 C3 1.395(3) . ?
C2 H2 0.9500 . ?
C3 C4 1.381(3) . ?
C3 H3 0.9500 . ?
C4 C5 1.395(3) . ?
C4 H4 0.9500 . ?
C5 H5 0.9500 . ?
C6 C7 1.516(3) . ?
C6 H6A 0.9900 . ?
C6 H6B 0.9900 . ?
C7 H7A 0.9900 . ?
C7 H7B 0.9900 . ?
C8 H8A 0.9800 . ?
C8 H8B 0.9800 . ?
C8 H8C 0.9800 . ?
C9 C10 1.409(3) . ?
C9 C19 1.413(3) . ?
C10 C15 1.393(3) . ?
C10 C11 1.545(3) . ?
C11 C13 1.527(3) . ?
C11 C12 1.534(3) . ?
C11 C14 1.535(3) . ?
C12 H12A 0.9800 . ?
C12 H12B 0.9800 . ?
C12 H12C 0.9800 . ?
C13 H13A 0.9800 . ?
C13 H13B 0.9800 . ?
C13 H13C 0.9800 . ?
C14 H14A 0.9800 . ?
C14 H14B 0.9800 . ?
C14 H14C 0.9800 . ?
C15 C16 1.373(3) . ?
C15 H15 0.9500 . ?
C16 C18 1.378(3) . ?
C16 C17 1.511(3) . ?
C17 H17A 0.9800 . ?
C17 H17B 0.9800 . ?
C17 H17C 0.9800 . ?
C18 C19 1.391(3) . ?
C18 H18 0.9500 . ?
C19 C20 1.538(3) . ?
C20 C21 1.532(3) . ?
C20 C22 1.538(3) . ?
C20 C23 1.542(3) . ?
C21 H21A 0.9800 . ?
C21 H21B 0.9800 . ?
C21 H21C 0.9800 . ?
C22 H22A 0.9800 . ?
C22 H22B 0.9800 . ?
C22 H22C 0.9800 . ?
C23 H23A 0.9800 . ?
C23 H23B 0.9800 . ?
C23 H23C 0.9800 . ?
